data_4110155
loop_
_publ_author_name
'V\'ictor Blanco'
'Marcos Chas'
'Dolores Abella'
'Carlos Peinador'
'Jos\'e M. Quintela'

_publ_section_title
;
 Molecular Catenation via Metal-Directed Self-Assembly and
 \p-Donor/\p-Acceptor Interactions: Efficient One-Pot Synthesis,
 Characterization, and Crystal Structures of [3]Catenanes Based on Pd or
 Pt Dinuclear Metallocycles
;
_journal_name_full 'Journal of the American Chemical Society'
_journal_page_first 13978
_journal_page_last 13986
_journal_paper_doi 10.1021/ja074721a
_journal_volume 129
_journal_year 2007
_chemical_formula_sum 'C112.5 H136.25 F36 N12 O26 P6 Pd1.5 S0'
_chemical_formula_weight 3102.00
_chemical_name_systematic
;
 ?
;
_space_group_IT_number 148
_symmetry_cell_setting rhombohedral
_symmetry_space_group_name_Hall '-R 3'
_symmetry_space_group_name_H-M 'R -3 :H'
_atom_sites_solution_hydrogens geom
_atom_sites_solution_primary direct
_atom_sites_solution_secondary difmap
_audit_creation_method SHELXL-97
_cell_angle_alpha 90.00
_cell_angle_beta 90.00
_cell_angle_gamma 120.00
_cell_formula_units_Z 12
_cell_length_a 37.8491(10)
_cell_length_b 37.8491(10)
_cell_length_c 33.4157(17)
_cell_measurement_reflns_used 18694
_cell_measurement_temperature 100(2)
_cell_measurement_theta_max 42.913
_cell_measurement_theta_min 4.643
_cell_volume 41456(3)
_computing_structure_refinement 'SHELXL-97 (Sheldrick, 1997)'
_diffrn_ambient_temperature 100(2)
_diffrn_measured_fraction_theta_full 0.984
_diffrn_measured_fraction_theta_max 0.984
_diffrn_radiation_monochromator graphite
_diffrn_radiation_source 'fine-focus sealed tube'
_diffrn_radiation_type MoK\a
_diffrn_radiation_wavelength 0.71073
_diffrn_reflns_av_R_equivalents 0.2073
_diffrn_reflns_av_sigmaI/netI 0.1798
_diffrn_reflns_limit_h_max 50
_diffrn_reflns_limit_h_min -50
_diffrn_reflns_limit_k_max 50
_diffrn_reflns_limit_k_min -50
_diffrn_reflns_limit_l_max 44
_diffrn_reflns_limit_l_min -44
_diffrn_reflns_number 171843
_diffrn_reflns_theta_full 28.34
_diffrn_reflns_theta_max 28.34
_diffrn_reflns_theta_min 0.87
_exptl_absorpt_coefficient_mu 0.385
_exptl_absorpt_correction_T_max 0.9409
_exptl_absorpt_correction_T_min 0.8899
_exptl_crystal_colour yellow-orange
_exptl_crystal_density_diffrn 1.491
_exptl_crystal_description 'hexagonal prism'
_exptl_crystal_F_000 19035
_exptl_crystal_size_max 0.31
_exptl_crystal_size_mid 0.27
_exptl_crystal_size_min 0.16
_refine_diff_density_max 1.095
_refine_diff_density_min -1.083
_refine_diff_density_rms 0.117
_refine_ls_extinction_method none
_refine_ls_goodness_of_fit_ref 0.918
_refine_ls_hydrogen_treatment mixed
_refine_ls_matrix_type full
_refine_ls_number_parameters 1249
_refine_ls_number_reflns 22653
_refine_ls_number_restraints 101
_refine_ls_restrained_S_all 0.920
_refine_ls_R_factor_all 0.1882
_refine_ls_R_factor_gt 0.0816
_refine_ls_shift/su_max 0.339
_refine_ls_shift/su_mean 0.013
_refine_ls_structure_factor_coef Fsqd
_refine_ls_weighting_details 'calc w=1/[\s^2^(Fo^2^)+(0.1455P)^2^+0.0000P] where P=(Fo^2^+2Fc^2^)/3'
_refine_ls_weighting_scheme calc
_refine_ls_wR_factor_gt 0.2154
_refine_ls_wR_factor_ref 0.2623
_reflns_number_gt 9609
_reflns_number_total 22653
_reflns_threshold_expression >2sigma(I)
_cod_data_source_file ja074721asi20070713_011142.cif
_cod_data_source_block 0700008s
_cod_depositor_comments
;
The following automatic conversions were performed:

'_symmetry_cell_setting' tag value 'Rombohedric' was replaced with
'rhombohedral' value as specified in the replacement file
'/home/robertas/cod-tools/perl-scripts/inputs/replacement_values.lst'.

Automatic conversion script
Id: cif_fix_values 3143 2015-03-26 13:38:13Z robertas 
;
_cod_original_sg_symbol_H-M 'R -3'
_cod_original_formula_sum 'C112.50 H136.25 F36 N12 O26 P6 Pd1.50 S0'
_cod_database_code 4110155

loop_
_symmetry_equiv_pos_as_xyz
'x, y, z'
'-y, x-y, z'
'-x+y, -x, z'
'x+2/3, y+1/3, z+1/3'
'-y+2/3, x-y+1/3, z+1/3'
'-x+y+2/3, -x+1/3, z+1/3'
'x+1/3, y+2/3, z+2/3'
'-y+1/3, x-y+2/3, z+2/3'
'-x+y+1/3, -x+2/3, z+2/3'
'-x, -y, -z'
'y, -x+y, -z'
'x-y, x, -z'
'-x+2/3, -y+1/3, -z+1/3'
'y+2/3, -x+y+1/3, -z+1/3'
'x-y+2/3, x+1/3, -z+1/3'
'-x+1/3, -y+2/3, -z+2/3'
'y+1/3, -x+y+2/3, -z+2/3'
'x-y+1/3, x+2/3, -z+2/3'

loop_
_atom_site_label
_atom_site_type_symbol
_atom_site_fract_x
_atom_site_fract_y
_atom_site_fract_z
_atom_site_U_iso_or_equiv
_atom_site_adp_type
_atom_site_occupancy
_atom_site_symmetry_multiplicity
_atom_site_calc_flag
_atom_site_refinement_flags
_atom_site_disorder_assembly
_atom_site_disorder_group
N7 N 0.8392(2) 0.9826(2) 0.5234(2) 0.0707(18) Uani 1 1 d . . .
C77 C 0.8262(2) 0.9712(2) 0.5549(2) 0.0532(18) Uani 1 1 d . . .
C76 C 0.8090(3) 0.9568(3) 0.5949(3) 0.084(3) Uani 1 1 d . . .
N8 N 0.8210(11) 0.232(2) 0.2723(5) 0.72(5) Uani 1 1 d . . .
C78 C 0.8358(7) 0.1863(3) 0.2604(5) 0.206(11) Uani 1 1 d . . .
C79 C 0.9021(12) 0.2191(10) 0.2364(6) 0.34(2) Uani 1 1 d . . .
O17 O 0.6667 0.3333 0.2213(7) 0.192(8) Uani 1 3 d S . .
O18 O 0.7274(7) 0.1029(7) 0.4555(9) 0.431(19) Uani 1 1 d . . .
Pd1 Pd 0.621925(13) 0.113467(13) 0.208796(12) 0.03155(14) Uani 1 1 d . . .
N1 N 0.59639(15) 0.12613(14) 0.16158(13) 0.0330(10) Uani 1 1 d . . .
N2 N 0.49876(13) 0.15164(13) -0.00664(12) 0.0272(10) Uani 1 1 d . . .
N3 N 0.46283(15) 0.11858(13) -0.06807(13) 0.0351(11) Uani 1 1 d . . .
N4 N 0.60662(14) 0.06010(14) 0.18101(13) 0.0326(10) Uani 1 1 d . . .
N5 N 0.6385(2) 0.16555(16) 0.23890(15) 0.0574(16) Uani 1 1 d . . .
H5A H 0.6563 0.1873 0.2234 0.069 Uiso 1 1 calc R . .
H5B H 0.6157 0.1679 0.2433 0.069 Uiso 1 1 calc R . .
N6 N 0.64732(18) 0.10240(17) 0.25610(16) 0.0564(15) Uani 1 1 d . . .
H6A H 0.6277 0.0797 0.2693 0.068 Uiso 1 1 calc R . .
H6B H 0.6669 0.0967 0.2473 0.068 Uiso 1 1 calc R . .
C1 C 0.61806(18) 0.14771(18) 0.13023(17) 0.0372(13) Uani 1 1 d . . .
H1 H 0.6469 0.1593 0.1310 0.045 Uiso 1 1 calc R . .
C2 C 0.60063(18) 0.15405(18) 0.09640(16) 0.0359(13) Uani 1 1 d . . .
H2 H 0.6174 0.1696 0.0747 0.043 Uiso 1 1 calc R . .
C3 C 0.55905(17) 0.13782(16) 0.09427(14) 0.0296(12) Uani 1 1 d . . .
C4 C 0.53610(19) 0.11452(19) 0.12698(17) 0.0433(15) Uani 1 1 d . . .
H4 H 0.5072 0.1022 0.1269 0.052 Uiso 1 1 calc R . .
C5 C 0.55597(19) 0.10956(19) 0.15968(17) 0.0445(16) Uani 1 1 d . . .
H5 H 0.5400 0.0936 0.1816 0.053 Uiso 1 1 calc R . .
C6 C 0.53894(18) 0.16424(17) -0.00916(16) 0.0362(13) Uani 1 1 d . . .
H6 H 0.5532 0.1761 -0.0333 0.043 Uiso 1 1 calc R . .
C7 C 0.55932(18) 0.16009(17) 0.02263(16) 0.0367(13) Uani 1 1 d . . .
H7 H 0.5874 0.1683 0.0202 0.044 Uiso 1 1 calc R . .
C8 C 0.53856(16) 0.14356(15) 0.05902(15) 0.0287(11) Uani 1 1 d . . .
C9 C 0.49800(17) 0.13305(17) 0.06075(16) 0.0333(13) Uani 1 1 d . . .
H9 H 0.4835 0.1232 0.0852 0.040 Uiso 1 1 calc R . .
C10 C 0.47819(17) 0.13649(16) 0.02797(15) 0.0319(12) Uani 1 1 d . . .
H10 H 0.4501 0.1282 0.0296 0.038 Uiso 1 1 calc R . .
C11 C 0.47680(18) 0.15476(16) -0.04167(15) 0.0336(13) Uani 1 1 d . . .
H11A H 0.4950 0.1798 -0.0569 0.040 Uiso 1 1 calc R . .
H11B H 0.4530 0.1567 -0.0326 0.040 Uiso 1 1 calc R . .
C12 C 0.57206(18) 0.02553(17) 0.19113(17) 0.0387(14) Uani 1 1 d . . .
H12 H 0.5563 0.0263 0.2129 0.046 Uiso 1 1 calc R . .
C13 C 0.55876(17) -0.01076(17) 0.17120(16) 0.0362(13) Uani 1 1 d . . .
H13 H 0.5344 -0.0344 0.1794 0.043 Uiso 1 1 calc R . .
C14 C 0.58072(16) -0.01267(16) 0.13956(16) 0.0304(12) Uani 1 1 d . . .
C15 C 0.61673(19) 0.02315(18) 0.13035(19) 0.0448(15) Uani 1 1 d . . .
H15 H 0.6333 0.0231 0.1090 0.054 Uiso 1 1 calc R . .
C16 C 0.62868(19) 0.05796(18) 0.15105(19) 0.0428(15) Uani 1 1 d . . .
H16 H 0.6536 0.0817 0.1440 0.051 Uiso 1 1 calc R . .
C17 C 0.5233(2) -0.1216(2) 0.1045(2) 0.0562(19) Uani 1 1 d . . .
H17 H 0.5032 -0.1474 0.1145 0.067 Uiso 1 1 calc R . .
C18 C 0.5809(4) -0.0494(3) 0.0798(3) 0.202(9) Uani 1 1 d . . .
H18 H 0.6023 -0.0245 0.0694 0.243 Uiso 1 1 calc R . .
C19 C 0.56631(17) -0.05025(17) 0.11561(15) 0.0334(13) Uani 1 1 d . . .
C20 C 0.5373(2) -0.0880(2) 0.1281(2) 0.065(2) Uani 1 1 d . . .
H20 H 0.5264 -0.0910 0.1543 0.078 Uiso 1 1 calc R . .
C21 C 0.5651(5) -0.0850(3) 0.0570(3) 0.209(10) Uani 1 1 d . . .
H21 H 0.5765 -0.0832 0.0313 0.251 Uiso 1 1 calc R . .
C48 C 0.6656(3) 0.1360(2) 0.2837(2) 0.065(2) Uani 1 1 d . . .
H48A H 0.6559 0.1256 0.3111 0.078 Uiso 1 1 calc R . .
H48B H 0.6956 0.1476 0.2833 0.078 Uiso 1 1 calc R . .
C49 C 0.6567(3) 0.1674(3) 0.2752(3) 0.092(3) Uani 1 1 d . . .
H49A H 0.6388 0.1675 0.2967 0.110 Uiso 1 1 calc R . .
H49B H 0.6826 0.1938 0.2766 0.110 Uiso 1 1 calc R . .
C50 C 0.58477(19) 0.21113(18) 0.17634(17) 0.0392(14) Uani 1 1 d . . .
C51 C 0.55523(19) 0.20870(19) 0.15117(19) 0.0444(15) Uani 1 1 d . . .
H51 H 0.5273 0.1912 0.1575 0.053 Uiso 1 1 calc R . .
C52 C 0.5661(2) 0.23196(19) 0.11584(19) 0.0444(15) Uani 1 1 d . . .
H52 H 0.5454 0.2301 0.0983 0.053 Uiso 1 1 calc R . .
C53 C 0.6054(2) 0.25664(18) 0.10691(19) 0.0454(16) Uani 1 1 d . . .
H53 H 0.6124 0.2722 0.0830 0.054 Uiso 1 1 calc R . .
C54 C 0.63637(19) 0.25992(18) 0.1322(2) 0.0452(15) Uani 1 1 d . . .
H54 H 0.6641 0.2781 0.1256 0.054 Uiso 1 1 calc R . .
C55 C 0.62654(18) 0.23666(18) 0.16674(18) 0.0395(14) Uani 1 1 d . . .
O9 O 0.57790(13) 0.18891(13) 0.21113(13) 0.0499(11) Uani 1 1 d . . .
C56 C 0.5357(2) 0.1669(3) 0.2250(2) 0.069(2) Uani 1 1 d . . .
H56A H 0.5183 0.1459 0.2052 0.083 Uiso 1 1 calc R . .
H56B H 0.5252 0.1859 0.2286 0.083 Uiso 1 1 calc R . .
C57 C 0.5353(3) 0.1470(3) 0.2645(2) 0.076(2) Uani 1 1 d . . .
H57A H 0.5577 0.1671 0.2816 0.091 Uiso 1 1 calc R . .
H57B H 0.5092 0.1389 0.2785 0.091 Uiso 1 1 calc R . .
O10 O 0.53959(15) 0.11235(17) 0.25951(14) 0.0671(14) Uani 1 1 d . . .
C58 C 0.5269(3) 0.0877(3) 0.2944(3) 0.087(3) Uani 1 1 d . . .
H58A H 0.5001 0.0835 0.3032 0.104 Uiso 1 1 calc R . .
H58B H 0.5468 0.1018 0.3162 0.104 Uiso 1 1 calc R . .
C59 C 0.5236(3) 0.0474(3) 0.2865(3) 0.098(3) Uani 1 1 d . . .
H59A H 0.5026 0.0268 0.3045 0.118 Uiso 1 1 calc R . .
H59B H 0.5142 0.0392 0.2586 0.118 Uiso 1 1 calc R . .
O11 O 0.56208(17) 0.04708(19) 0.2921(2) 0.100(2) Uani 1 1 d . . .
C60 C 0.5560(4) 0.0031(3) 0.2987(3) 0.114(4) Uani 1 1 d . . .
H60A H 0.5349 -0.0115 0.3194 0.136 Uiso 1 1 calc R . .
H60B H 0.5464 -0.0127 0.2735 0.136 Uiso 1 1 calc R . .
C61 C 0.5907(4) 0.0055(4) 0.3101(4) 0.122(4) Uani 1 1 d . . .
H61A H 0.5857 -0.0212 0.3201 0.147 Uiso 1 1 calc R . .
H61B H 0.6038 0.0260 0.3315 0.147 Uiso 1 1 calc R . .
O12 O 0.61541(18) 0.01702(15) 0.27575(16) 0.0770(17) Uani 1 1 d . . .
C64 C 0.6163(2) -0.01095(19) 0.2509(2) 0.0509(17) Uani 1 1 d . . .
C65 C 0.5887(2) -0.0518(2) 0.2512(2) 0.062(2) Uani 1 1 d . . .
H65 H 0.5669 -0.0628 0.2700 0.074 Uiso 1 1 calc R . .
C66 C 0.5930(2) -0.0771(2) 0.2239(2) 0.063(2) Uani 1 1 d . . .
H66 H 0.5737 -0.1055 0.2237 0.075 Uiso 1 1 calc R . .
C67 C 0.6243(2) -0.0619(2) 0.1975(2) 0.0559(19) Uani 1 1 d . . .
H67 H 0.6266 -0.0795 0.1788 0.067 Uiso 1 1 calc R . .
C68 C 0.6537(2) -0.0197(2) 0.1977(2) 0.0592(19) Uani 1 1 d . . .
H68 H 0.6762 -0.0091 0.1797 0.071 Uiso 1 1 calc R . .
C69 C 0.6493(2) 0.00533(19) 0.2238(2) 0.0472(17) Uani 1 1 d . . .
O13 O 0.67497(13) 0.04672(12) 0.22671(14) 0.0507(12) Uani 1 1 d . . .
C70 C 0.7116(2) 0.0633(2) 0.2029(3) 0.079(3) Uani 1 1 d . . .
H70A H 0.7044 0.0587 0.1741 0.095 Uiso 1 1 calc R . .
H70B H 0.7272 0.0495 0.2097 0.095 Uiso 1 1 calc R . .
C71 C 0.7368(2) 0.1076(2) 0.2109(3) 0.082(3) Uani 1 1 d . . .
H71A H 0.7381 0.1125 0.2401 0.099 Uiso 1 1 calc R . .
H71B H 0.7649 0.1176 0.2012 0.099 Uiso 1 1 calc R . .
O14 O 0.71995(13) 0.12939(14) 0.19151(17) 0.0662(14) Uani 1 1 d . . .
C72 C 0.7494(2) 0.1718(2) 0.1867(3) 0.081(3) Uani 1 1 d . . .
H72A H 0.7753 0.1746 0.1765 0.097 Uiso 1 1 calc R . .
H72B H 0.7551 0.1856 0.2130 0.097 Uiso 1 1 calc R . .
C73 C 0.7347(2) 0.1923(2) 0.1582(2) 0.062(2) Uani 1 1 d . . .
H73A H 0.7584 0.2164 0.1462 0.074 Uiso 1 1 calc R . .
H73B H 0.7190 0.1732 0.1363 0.074 Uiso 1 1 calc R . .
O15 O 0.70911(13) 0.20488(13) 0.17874(14) 0.0545(12) Uani 1 1 d . . .
C74 C 0.7132(2) 0.2410(2) 0.1603(3) 0.064(2) Uani 1 1 d . . .
H74A H 0.6983 0.2339 0.1346 0.077 Uiso 1 1 calc R . .
H74B H 0.7423 0.2605 0.1549 0.077 Uiso 1 1 calc R . .
C75 C 0.6965(2) 0.2601(2) 0.1870(2) 0.0599(19) Uani 1 1 d . . .
H75A H 0.7106 0.2656 0.2132 0.072 Uiso 1 1 calc R . .
H75B H 0.7027 0.2867 0.1755 0.072 Uiso 1 1 calc R . .
O16 O 0.65311(13) 0.23583(13) 0.19354(14) 0.0499(11) Uani 1 1 d . . .
F19 F 0.03182(9) 0.03687(9) 0.52757(9) 0.0376(8) Uani 1 1 d . . .
P4 P 0.0000 0.0000 0.5000 0.0268(7) Uani 1 6 d S . .
F1 F 0.88316(16) 0.13371(14) 0.47149(19) 0.108(2) Uani 1 1 d . . .
F2 F 0.79702(17) 0.07623(19) 0.43349(18) 0.1112(19) Uani 1 1 d . . .
F3 F 0.8259(2) 0.13719(18) 0.4605(2) 0.124(2) Uani 1 1 d . . .
F4 F 0.85434(16) 0.07385(16) 0.4439(2) 0.119(2) Uani 1 1 d . . .
F5 F 0.8229(2) 0.0851(3) 0.49338(18) 0.142(3) Uani 1 1 d . . .
F6 F 0.8546(3) 0.1248(3) 0.4115(2) 0.203(5) Uani 1 1 d . . .
P1 P 0.84069(6) 0.10553(5) 0.45233(5) 0.0470(4) Uani 1 1 d . . .
F7 F 0.6018(2) 0.10907(19) 0.48429(17) 0.123(2) Uani 1 1 d . . .
F8 F 0.6368(2) 0.08140(15) 0.55695(17) 0.129(3) Uani 1 1 d . . .
F9 F 0.5734(2) 0.06368(18) 0.5352(2) 0.142(3) Uani 1 1 d . . .
F10 F 0.66424(17) 0.12563(15) 0.50767(19) 0.1077(19) Uani 1 1 d . . .
F11 F 0.61920(13) 0.12954(12) 0.54726(13) 0.0714(12) Uani 1 1 d . . .
F12 F 0.6194(2) 0.06008(17) 0.49187(19) 0.137(3) Uani 1 1 d . . .
P2 P 0.61858(8) 0.09449(7) 0.52097(7) 0.0788(7) Uani 1 1 d . . .
F13 F 0.2021(2) 0.95656(17) 0.2738(2) 0.136(2) Uani 1 1 d . . .
F14 F 0.23768(16) 1.04102(14) 0.32329(15) 0.0883(15) Uani 1 1 d . . .
F15 F 0.1751(2) 0.9886(3) 0.3118(2) 0.157(3) Uani 1 1 d . . .
F16 F 0.2130(3) 1.01915(18) 0.26196(18) 0.187(4) Uani 1 1 d . . .
F17 F 0.2204(3) 0.9764(2) 0.3382(2) 0.179(4) Uani 1 1 d . . .
F18 F 0.2630(2) 1.0057(3) 0.2899(4) 0.277(8) Uani 1 1 d . . .
P3 P 0.21827(10) 0.99961(8) 0.29940(7) 0.0906(9) Uani 1 1 d . . .
C24 C 0.70090(19) 0.9076(2) 0.2905(2) 0.058(2) Uani 1 1 d . B .
C25 C 0.71304(18) 0.8819(2) 0.30640(18) 0.0428(15) Uani 1 1 d . . .
C26 C 0.7087(2) 0.8490(3) 0.2843(2) 0.067(2) Uani 1 1 d . . .
H26 H 0.7172 0.8310 0.2946 0.080 Uiso 1 1 calc R . .
C27 C 0.6910(3) 0.8433(4) 0.2453(3) 0.113(5) Uani 1 1 d . . .
H27 H 0.6876 0.8207 0.2299 0.136 Uiso 1 1 calc R . .
C28 C 0.6794(4) 0.8668(6) 0.2299(4) 0.151(8) Uani 1 1 d . . .
H28 H 0.6679 0.8617 0.2038 0.181 Uiso 1 1 calc R . .
C29 C 0.6840(3) 0.8999(4) 0.2523(3) 0.106(4) Uani 1 1 d . . .
H29 H 0.6755 0.9175 0.2412 0.127 Uiso 1 1 calc R . .
O1 O 0.73021(12) 0.89054(12) 0.34429(12) 0.0404(10) Uani 1 1 d . . .
C30 C 0.7356(2) 0.8587(2) 0.3614(2) 0.0565(19) Uani 1 1 d . . .
H30A H 0.7562 0.8558 0.3459 0.068 Uiso 1 1 calc R . .
H30B H 0.7095 0.8325 0.3601 0.068 Uiso 1 1 calc R . .
C31 C 0.74906(19) 0.8684(2) 0.4039(2) 0.061(2) Uani 1 1 d . . .
H31A H 0.7341 0.8804 0.4172 0.073 Uiso 1 1 calc R . .
H31B H 0.7429 0.8431 0.4182 0.073 Uiso 1 1 calc R . .
O2 O 0.79202(12) 0.89673(13) 0.40540(13) 0.0531(12) Uani 1 1 d . . .
C32 C 0.8089(2) 0.8976(2) 0.4432(2) 0.063(2) Uani 1 1 d . . .
H32A H 0.8019 0.8696 0.4510 0.075 Uiso 1 1 calc R . .
H32B H 0.7971 0.9079 0.4634 0.075 Uiso 1 1 calc R . .
C33 C 0.85359(18) 0.92405(19) 0.4427(2) 0.0485(16) Uani 1 1 d . . .
H33A H 0.8648 0.9232 0.4692 0.058 Uiso 1 1 calc R . .
H33B H 0.8654 0.9137 0.4225 0.058 Uiso 1 1 calc R . .
O3 O 0.86480(11) 0.96485(12) 0.43338(11) 0.0379(9) Uani 1 1 d . . .
C34 C 0.90643(17) 0.99108(18) 0.44272(17) 0.0391(14) Uani 1 1 d . . .
H34A H 0.9237 0.9855 0.4245 0.047 Uiso 1 1 calc R . .
H34B H 0.9119 0.9861 0.4705 0.047 Uiso 1 1 calc R . .
C35 C 0.91648(18) 1.03409(18) 0.43829(17) 0.0390(14) Uani 1 1 d . . .
H35A H 0.8991 1.0393 0.4567 0.047 Uiso 1 1 calc R . .
H35B H 0.9453 1.0523 0.4461 0.047 Uiso 1 1 calc R . .
O4 O 0.91053(11) 1.04399(12) 0.39749(12) 0.0383(9) Uani 1 1 d . . .
C36 C 0.93973(17) 1.05386(17) 0.36903(18) 0.0376(14) Uani 1 1 d . . .
C37 C 0.93297(17) 1.06903(17) 0.33335(17) 0.0363(13) Uani 1 1 d . . .
C38 C 0.9607(2) 1.07978(19) 0.3025(2) 0.0499(16) Uani 1 1 d . . .
H38 H 0.9562 1.0894 0.2778 0.060 Uiso 1 1 calc R . .
C39 C 0.9958(2) 1.0764(2) 0.3077(2) 0.0574(19) Uani 1 1 d . . .
H39 H 1.0148 1.0834 0.2864 0.069 Uiso 1 1 calc R . .
C40 C 1.0025(2) 1.0630(2) 0.3432(2) 0.0514(17) Uani 1 1 d . . .
H40 H 1.0267 1.0616 0.3467 0.062 Uiso 1 1 calc R . .
C41 C 0.97501(18) 1.05167(18) 0.3739(2) 0.0423(15) Uani 1 1 d . . .
H41 H 0.9800 1.0423 0.3985 0.051 Uiso 1 1 calc R . .
O5 O 0.89872(12) 1.07262(12) 0.33213(12) 0.0401(10) Uani 1 1 d . . .
C42 C 0.8955(2) 1.0970(2) 0.30044(19) 0.0498(17) Uani 1 1 d . . .
H42A H 0.8841 1.0801 0.2761 0.060 Uiso 1 1 calc R . .
H42B H 0.9229 1.1201 0.2939 0.060 Uiso 1 1 calc R . .
C43 C 0.8686(2) 1.11250(19) 0.3137(2) 0.0501(17) Uani 1 1 d . . .
H43A H 0.8781 1.1261 0.3400 0.060 Uiso 1 1 calc R . .
H43B H 0.8702 1.1331 0.2943 0.060 Uiso 1 1 calc R . .
O6 O 0.82753(13) 1.08081(13) 0.31712(14) 0.0509(11) Uani 1 1 d . . .
C44 C 0.7594(3) 1.0655(4) 0.3170(7) 0.257(13) Uani 1 1 d . . .
H44A H 0.7447 1.0703 0.3389 0.308 Uiso 1 1 calc R . .
H44B H 0.7503 1.0725 0.2920 0.308 Uiso 1 1 calc R . .
C45 C 0.7993(2) 1.0956(2) 0.3214(2) 0.0596(19) Uani 1 1 d . . .
H45A H 0.8029 1.1081 0.3482 0.071 Uiso 1 1 calc R . .
H45B H 0.8057 1.1170 0.3012 0.071 Uiso 1 1 calc R . .
O7 O 0.74386(13) 1.02771(15) 0.31570(14) 0.0544(12) Uani 1 1 d . B .
C46 C 0.7032(3) 1.0002(3) 0.3088(4) 0.093(3) Uani 1 1 d DU . .
H46A H 0.6922 1.0146 0.2929 0.112 Uiso 1 1 calc R A 1
H46B H 0.6893 0.9938 0.3350 0.112 Uiso 1 1 calc R A 1
C47A C 0.6910(4) 0.9619(3) 0.2889(4) 0.048(3) Uani 0.582(18) 1 d PDU B 1
H47A H 0.7028 0.9667 0.2617 0.057 Uiso 1 1 calc R B 1
H47B H 0.6609 0.9458 0.2866 0.057 Uiso 1 1 calc R B 1
C47B C 0.6868(4) 0.9667(6) 0.3207(6) 0.059(5) Uani 0.418(18) 1 d PU B 2
H47C H 0.6592 0.9524 0.3087 0.070 Uiso 0.418(18) 1 calc PR B 2
H47D H 0.6831 0.9679 0.3499 0.070 Uiso 0.418(18) 1 calc PR B 2
O8 O 0.70629(14) 0.93954(16) 0.31382(18) 0.0718(16) Uani 1 1 d DU . .
P5 P 0.6765(2) 0.0600(2) 0.3959(2) 0.089(2) Uani 0.42 1 d PD . .
F24 F 0.6796(4) 0.0845(3) 0.3586(3) 0.082(4) Uani 0.42 1 d P . .
F25 F 0.6262(4) 0.0441(5) 0.3992(4) 0.101(4) Uani 0.42 1 d P . .
F23 F 0.6654(4) 0.0193(4) 0.3764(5) 0.123(5) Uani 0.42 1 d P . .
F21 F 0.6795(7) 0.0324(6) 0.4341(5) 0.180(9) Uani 0.42 1 d P . .
F22 F 0.7200(7) 0.0688(9) 0.4090(17) 0.43(4) Uani 0.42 1 d PD . .
F20 F 0.6875(6) 0.1010(5) 0.4227(5) 0.146(7) Uani 0.42 1 d P . .
P6 P 0.7683(3) 0.2678(2) 0.2890(2) 0.127(3) Uani 0.42 1 d PDU . .
F27 F 0.7738(5) 0.2725(5) 0.2440(4) 0.141(5) Uani 0.42 1 d PU . .
F28 F 0.7544(7) 0.2227(4) 0.2832(6) 0.195(7) Uani 0.42 1 d PDU . .
F29 F 0.7834(6) 0.3143(5) 0.2986(4) 0.153(5) Uani 0.42 1 d PU . .
F31 F 0.7600(6) 0.2643(5) 0.3381(5) 0.170(7) Uani 0.42 1 d PU . .
F26 F 0.8148(5) 0.2718(5) 0.2861(6) 0.163(6) Uani 0.42 1 d PDU . .
F30 F 0.7360(7) 0.2781(7) 0.2984(6) 0.192(6) Uani 0.42 1 d PU . .

loop_
_atom_site_aniso_label
_atom_site_aniso_U_11
_atom_site_aniso_U_22
_atom_site_aniso_U_33
_atom_site_aniso_U_23
_atom_site_aniso_U_13
_atom_site_aniso_U_12
N7 0.068(4) 0.077(5) 0.062(4) -0.013(4) -0.015(4) 0.033(4)
C77 0.057(4) 0.063(5) 0.055(5) -0.010(4) -0.014(4) 0.041(4)
C76 0.090(6) 0.137(8) 0.067(5) 0.027(5) 0.016(5) 0.089(7)
N8 0.52(5) 1.83(16) 0.079(11) 0.01(4) 0.025(19) 0.78(8)
C78 0.36(3) 0.066(7) 0.196(16) -0.041(8) -0.194(18) 0.111(12)
C79 0.63(5) 0.51(5) 0.175(18) 0.13(2) 0.12(3) 0.51(5)
O17 0.148(9) 0.148(9) 0.28(2) 0.000 0.000 0.074(5)
O18 0.39(3) 0.42(3) 0.66(4) 0.33(3) 0.34(3) 0.33(3)
Pd1 0.0346(3) 0.0286(2) 0.0270(2) -0.00141(18) -0.00627(18) 0.0125(2)
N1 0.044(3) 0.030(3) 0.026(2) -0.0028(19) -0.005(2) 0.020(2)
N2 0.036(3) 0.029(2) 0.018(2) 0.0001(17) 0.0004(18) 0.017(2)
N3 0.044(3) 0.026(2) 0.023(2) 0.0030(19) 0.000(2) 0.009(2)
N4 0.038(3) 0.032(3) 0.029(2) -0.003(2) -0.010(2) 0.019(2)
N5 0.093(5) 0.044(3) 0.038(3) -0.011(2) -0.019(3) 0.036(3)
N6 0.072(4) 0.058(4) 0.046(3) -0.016(3) -0.030(3) 0.038(3)
C1 0.037(3) 0.046(4) 0.036(3) 0.001(3) -0.002(3) 0.026(3)
C2 0.040(3) 0.043(3) 0.029(3) 0.001(2) 0.005(2) 0.023(3)
C3 0.039(3) 0.029(3) 0.020(3) -0.003(2) -0.002(2) 0.016(3)
C4 0.040(3) 0.053(4) 0.033(3) 0.011(3) -0.005(3) 0.020(3)
C5 0.043(4) 0.044(4) 0.030(3) 0.013(3) 0.003(3) 0.010(3)
C6 0.048(4) 0.033(3) 0.023(3) 0.003(2) 0.004(2) 0.017(3)
C7 0.033(3) 0.037(3) 0.035(3) 0.003(3) 0.001(2) 0.013(3)
C8 0.034(3) 0.025(3) 0.029(3) -0.001(2) -0.001(2) 0.016(2)
C9 0.038(3) 0.036(3) 0.025(3) 0.008(2) 0.005(2) 0.018(3)
C10 0.033(3) 0.032(3) 0.029(3) 0.002(2) 0.001(2) 0.014(3)
C11 0.042(3) 0.030(3) 0.026(3) 0.000(2) -0.007(2) 0.016(3)
C12 0.044(4) 0.035(3) 0.030(3) 0.000(2) 0.000(3) 0.015(3)
C13 0.031(3) 0.035(3) 0.033(3) 0.000(2) -0.005(2) 0.009(3)
C14 0.033(3) 0.028(3) 0.030(3) 0.000(2) -0.007(2) 0.015(2)
C15 0.046(4) 0.035(3) 0.047(4) -0.004(3) 0.008(3) 0.016(3)
C16 0.036(3) 0.031(3) 0.053(4) -0.006(3) 0.001(3) 0.011(3)
C17 0.048(4) 0.034(4) 0.066(5) -0.009(3) 0.025(3) 0.005(3)
C18 0.231(14) 0.067(6) 0.093(7) -0.052(6) 0.120(9) -0.088(8)
C19 0.034(3) 0.037(3) 0.026(3) 0.003(2) -0.004(2) 0.016(3)
C20 0.052(4) 0.048(4) 0.067(5) -0.004(4) 0.032(4) 0.004(4)
C21 0.281(17) 0.056(6) 0.099(8) -0.038(6) 0.141(10) -0.058(8)
C48 0.088(6) 0.040(4) 0.043(4) -0.008(3) -0.027(4) 0.014(4)
C49 0.126(8) 0.096(7) 0.083(6) -0.061(5) -0.071(6) 0.078(6)
C50 0.043(4) 0.038(3) 0.038(3) -0.003(3) 0.005(3) 0.022(3)
C51 0.037(3) 0.045(4) 0.046(4) -0.005(3) 0.001(3) 0.016(3)
C52 0.053(4) 0.048(4) 0.045(4) -0.011(3) -0.006(3) 0.035(3)
C53 0.058(4) 0.036(3) 0.049(4) 0.007(3) 0.010(3) 0.029(3)
C54 0.039(4) 0.032(3) 0.062(4) 0.008(3) 0.011(3) 0.015(3)
C55 0.038(3) 0.033(3) 0.046(4) -0.001(3) 0.002(3) 0.017(3)
O9 0.043(3) 0.049(3) 0.045(3) 0.002(2) 0.006(2) 0.014(2)
C56 0.044(4) 0.075(5) 0.057(5) 0.005(4) 0.017(3) 0.007(4)
C57 0.066(5) 0.084(6) 0.050(5) 0.008(4) 0.013(4) 0.016(5)
O10 0.058(3) 0.076(4) 0.046(3) 0.002(3) 0.012(2) 0.018(3)
C58 0.110(7) 0.075(6) 0.063(5) 0.014(4) 0.044(5) 0.037(5)
C59 0.074(7) 0.065(6) 0.111(8) -0.015(5) 0.030(6) 0.002(5)
O11 0.046(3) 0.084(4) 0.136(6) -0.046(4) 0.029(3) 0.007(3)
C60 0.098(8) 0.096(8) 0.094(8) 0.055(6) -0.021(6) 0.008(6)
C61 0.141(11) 0.108(9) 0.115(10) 0.028(7) 0.014(9) 0.059(9)
O12 0.107(5) 0.048(3) 0.065(3) 0.013(3) 0.031(3) 0.031(3)
C64 0.054(4) 0.036(4) 0.052(4) 0.012(3) -0.015(3) 0.014(3)
C65 0.055(5) 0.043(4) 0.080(5) 0.012(4) -0.007(4) 0.019(4)
C66 0.052(5) 0.034(4) 0.081(6) 0.011(4) -0.026(4) 0.007(3)
C67 0.059(5) 0.045(4) 0.067(5) -0.007(4) -0.028(4) 0.029(4)
C68 0.065(5) 0.047(4) 0.070(5) 0.000(4) -0.007(4) 0.031(4)
C69 0.045(4) 0.037(4) 0.059(4) 0.009(3) -0.023(3) 0.019(3)
O13 0.039(2) 0.033(2) 0.074(3) 0.006(2) -0.014(2) 0.013(2)
C70 0.044(4) 0.051(5) 0.146(8) 0.015(5) 0.006(5) 0.025(4)
C71 0.041(4) 0.044(4) 0.150(9) 0.015(5) -0.013(5) 0.013(4)
O14 0.035(3) 0.043(3) 0.114(4) 0.007(3) -0.004(3) 0.014(2)
C72 0.041(4) 0.039(4) 0.155(9) 0.015(5) -0.005(5) 0.014(4)
C73 0.044(4) 0.063(5) 0.081(5) 0.021(4) 0.018(4) 0.029(4)
O15 0.044(3) 0.046(3) 0.072(3) 0.010(2) -0.001(2) 0.021(2)
C74 0.054(5) 0.056(5) 0.082(5) 0.013(4) 0.006(4) 0.027(4)
C75 0.038(4) 0.047(4) 0.089(6) 0.012(4) 0.000(4) 0.017(3)
O16 0.037(2) 0.042(3) 0.064(3) 0.009(2) -0.002(2) 0.015(2)
F19 0.0340(18) 0.0352(18) 0.0433(19) -0.0083(14) -0.0070(14) 0.0171(15)
P4 0.0267(11) 0.0267(11) 0.0272(17) 0.000 0.000 0.0133(5)
F1 0.091(4) 0.059(3) 0.167(5) -0.039(3) -0.062(4) 0.033(3)
F2 0.088(4) 0.120(5) 0.125(5) -0.037(4) -0.045(3) 0.052(4)
F3 0.146(5) 0.105(4) 0.168(6) -0.047(4) -0.071(5) 0.098(4)
F4 0.083(4) 0.087(4) 0.208(7) -0.069(4) -0.014(4) 0.058(3)
F5 0.112(5) 0.246(8) 0.091(4) 0.068(5) 0.039(4) 0.107(5)
F6 0.175(7) 0.344(13) 0.097(5) 0.116(7) 0.043(5) 0.135(8)
P1 0.0584(11) 0.0457(10) 0.0382(9) -0.0075(8) -0.0027(8) 0.0271(9)
F7 0.154(6) 0.130(5) 0.077(4) 0.011(3) -0.027(4) 0.064(4)
F8 0.229(7) 0.064(3) 0.101(4) -0.021(3) -0.083(4) 0.080(4)
F9 0.116(5) 0.087(4) 0.130(5) 0.008(4) -0.013(4) -0.019(4)
F10 0.109(4) 0.060(3) 0.152(5) -0.005(3) 0.026(4) 0.041(3)
F11 0.080(3) 0.054(3) 0.073(3) 0.001(2) -0.003(2) 0.027(2)
F12 0.195(7) 0.064(3) 0.113(5) -0.024(3) -0.012(5) 0.035(4)
P2 0.0960(18) 0.0442(12) 0.0719(15) -0.0019(10) -0.0270(13) 0.0170(12)
F13 0.180(7) 0.078(4) 0.128(5) -0.051(4) -0.048(5) 0.049(4)
F14 0.111(4) 0.066(3) 0.096(3) -0.036(3) -0.044(3) 0.050(3)
F15 0.133(6) 0.219(8) 0.159(6) -0.106(6) -0.059(5) 0.117(6)
F16 0.340(12) 0.070(4) 0.076(4) -0.009(3) -0.078(6) 0.048(5)
F17 0.237(10) 0.103(5) 0.137(6) -0.018(4) -0.089(6) 0.040(6)
F18 0.087(5) 0.219(10) 0.463(18) -0.246(12) 0.019(8) 0.030(6)
P3 0.113(2) 0.0670(15) 0.0651(15) -0.0200(12) -0.0347(15) 0.0254(15)
C24 0.027(3) 0.059(5) 0.071(5) 0.020(4) -0.002(3) 0.008(3)
C25 0.031(3) 0.050(4) 0.036(3) -0.002(3) -0.002(3) 0.012(3)
C26 0.044(4) 0.076(5) 0.058(5) -0.015(4) -0.001(3) 0.013(4)
C27 0.050(6) 0.146(11) 0.056(6) -0.055(7) 0.004(5) -0.016(6)
C28 0.057(7) 0.23(2) 0.057(7) 0.027(9) -0.016(5) -0.008(9)
C29 0.039(5) 0.143(10) 0.099(8) 0.078(7) -0.006(5) 0.017(6)
O1 0.040(2) 0.037(2) 0.040(2) -0.0025(18) -0.0075(18) 0.0151(19)
C30 0.041(4) 0.035(4) 0.076(5) 0.006(3) -0.010(3) 0.006(3)
C31 0.035(4) 0.050(4) 0.069(5) 0.022(4) -0.017(3) 0.000(3)
O2 0.039(2) 0.043(3) 0.053(3) 0.016(2) -0.017(2) 0.001(2)
C32 0.051(4) 0.052(4) 0.068(5) 0.029(4) -0.018(4) 0.012(4)
C33 0.038(4) 0.044(4) 0.054(4) 0.013(3) -0.013(3) 0.013(3)
O3 0.031(2) 0.038(2) 0.035(2) 0.0089(17) -0.0073(17) 0.0095(18)
C34 0.031(3) 0.051(4) 0.033(3) 0.004(3) -0.004(2) 0.019(3)
C35 0.038(3) 0.049(4) 0.033(3) 0.001(3) -0.010(3) 0.023(3)
O4 0.030(2) 0.044(2) 0.043(2) 0.0157(18) 0.0019(18) 0.0202(19)
C36 0.032(3) 0.032(3) 0.044(3) -0.003(3) -0.004(3) 0.013(3)
C37 0.030(3) 0.033(3) 0.040(3) -0.001(3) 0.001(3) 0.011(3)
C38 0.055(4) 0.040(4) 0.048(4) 0.002(3) 0.004(3) 0.018(3)
C39 0.037(4) 0.064(5) 0.059(5) -0.009(4) 0.014(3) 0.016(3)
C40 0.047(4) 0.048(4) 0.065(5) 0.002(3) 0.004(3) 0.029(3)
C41 0.033(3) 0.038(3) 0.056(4) 0.001(3) 0.001(3) 0.018(3)
O5 0.034(2) 0.043(2) 0.041(2) 0.0093(18) -0.0027(18) 0.0172(19)
C42 0.054(4) 0.056(4) 0.039(4) 0.010(3) -0.009(3) 0.028(4)
C43 0.057(4) 0.038(4) 0.055(4) 0.010(3) -0.011(3) 0.024(3)
O6 0.046(3) 0.045(3) 0.071(3) -0.011(2) -0.016(2) 0.029(2)
C44 0.066(7) 0.100(9) 0.63(4) -0.184(16) -0.110(14) 0.063(7)
C45 0.072(5) 0.058(5) 0.070(5) 0.001(4) -0.011(4) 0.049(4)
O7 0.041(3) 0.062(3) 0.068(3) -0.007(2) -0.020(2) 0.032(2)
C46 0.059(5) 0.060(5) 0.171(10) -0.047(6) -0.063(6) 0.037(4)
C47A 0.051(7) 0.055(6) 0.044(7) -0.015(5) -0.023(5) 0.031(6)
C47B 0.019(7) 0.077(8) 0.075(12) -0.036(9) -0.017(7) 0.019(7)
O8 0.042(3) 0.062(3) 0.117(5) 0.033(3) 0.010(3) 0.029(3)
P5 0.113(5) 0.100(5) 0.095(4) -0.037(4) -0.036(4) 0.084(4)
F24 0.127(10) 0.086(8) 0.069(7) -0.010(6) -0.056(7) 0.082(8)
F25 0.082(8) 0.156(12) 0.085(8) -0.030(8) -0.030(7) 0.073(9)
F23 0.117(11) 0.094(10) 0.190(16) -0.039(10) -0.024(10) 0.077(9)
F21 0.21(2) 0.166(17) 0.083(10) 0.090(11) -0.002(11) 0.031(14)
F22 0.17(2) 0.21(3) 1.02(10) -0.32(5) -0.28(4) 0.17(2)
F20 0.217(19) 0.130(13) 0.143(14) -0.028(11) -0.057(13) 0.126(14)
P6 0.105(5) 0.085(4) 0.096(4) 0.043(4) -0.050(4) -0.023(4)
F27 0.149(12) 0.107(10) 0.093(6) -0.024(6) -0.045(7) 0.009(9)
F28 0.230(16) 0.106(7) 0.134(12) -0.014(8) -0.061(13) -0.002(9)
F29 0.220(13) 0.125(7) 0.072(8) 0.012(6) 0.046(10) 0.054(8)
F31 0.199(15) 0.105(10) 0.099(7) 0.020(7) -0.018(9) -0.004(11)
F26 0.173(10) 0.112(11) 0.172(16) 0.057(12) -0.026(10) 0.048(9)
F30 0.189(11) 0.214(14) 0.133(11) 0.120(11) 0.069(10) 0.072(9)

loop_
_atom_type_symbol
_atom_type_description
_atom_type_scat_dispersion_real
_atom_type_scat_dispersion_imag
_atom_type_scat_source
C C 0.0033 0.0016 'International Tables Vol C Tables 4.2.6.8 and 6.1.1.4'
H H 0.0000 0.0000 'International Tables Vol C Tables 4.2.6.8 and 6.1.1.4'
N N 0.0061 0.0033 'International Tables Vol C Tables 4.2.6.8 and 6.1.1.4'
O O 0.0106 0.0060 'International Tables Vol C Tables 4.2.6.8 and 6.1.1.4'
F F 0.0171 0.0103 'International Tables Vol C Tables 4.2.6.8 and 6.1.1.4'
P P 0.1023 0.0942 'International Tables Vol C Tables 4.2.6.8 and 6.1.1.4'
S S 0.1246 0.1234 'International Tables Vol C Tables 4.2.6.8 and 6.1.1.4'
Pd Pd -0.9988 1.0072 'International Tables Vol C Tables 4.2.6.8 and 6.1.1.4'

loop_
_geom_angle_atom_site_label_1
_geom_angle_atom_site_label_2
_geom_angle_atom_site_label_3
_geom_angle
_geom_angle_site_symmetry_1
_geom_angle_site_symmetry_3
N7 C77 C76 179.0(8) . .
N6 Pd1 N5 82.2(2) . .
N6 Pd1 N4 94.6(2) . .
N5 Pd1 N4 176.8(2) . .
N6 Pd1 N1 178.4(2) . .
N5 Pd1 N1 96.24(19) . .
N4 Pd1 N1 86.94(17) . .
C1 N1 C5 117.5(5) . .
C1 N1 Pd1 122.5(4) . .
C5 N1 Pd1 119.7(4) . .
C6 N2 C10 120.8(4) . .
C6 N2 C11 120.2(4) . .
C10 N2 C11 119.0(4) . .
C21 N3 C17 117.8(6) 10_655 10_655
C21 N3 C11 119.9(6) 10_655 .
C17 N3 C11 122.0(5) 10_655 .
C16 N4 C12 117.5(5) . .
C16 N4 Pd1 122.0(4) . .
C12 N4 Pd1 120.4(4) . .
C49 N5 Pd1 113.0(5) . .
C48 N6 Pd1 113.1(4) . .
N1 C1 C2 123.2(5) . .
C3 C2 C1 120.1(5) . .
C2 C3 C4 116.8(5) . .
C2 C3 C8 122.7(5) . .
C4 C3 C8 120.4(5) . .
C5 C4 C3 119.4(6) . .
N1 C5 C4 123.0(5) . .
N2 C6 C7 120.8(5) . .
C6 C7 C8 119.9(5) . .
C9 C8 C7 117.1(5) . .
C9 C8 C3 120.7(5) . .
C7 C8 C3 122.2(5) . .
C10 C9 C8 121.4(5) . .
N2 C10 C9 119.9(5) . .
N2 C11 N3 110.7(4) . .
N4 C12 C13 122.7(5) . .
C14 C13 C12 119.9(5) . .
C13 C14 C15 116.3(5) . .
C13 C14 C19 121.8(5) . .
C15 C14 C19 121.8(5) . .
C16 C15 C14 121.6(6) . .
N4 C16 C15 122.0(6) . .
N3 C17 C20 120.4(6) 10_655 .
C19 C18 C21 120.1(7) . .
C18 C19 C20 114.5(6) . .
C18 C19 C14 121.4(6) . .
C20 C19 C14 124.1(5) . .
C17 C20 C19 122.6(6) . .
N3 C21 C18 124.3(7) 10_655 .
C49 C48 N6 113.7(6) . .
N5 C49 C48 117.2(6) . .
C51 C50 O9 125.4(6) . .
C51 C50 C55 120.2(6) . .
O9 C50 C55 114.3(5) . .
C50 C51 C52 120.2(6) . .
C53 C52 C51 120.0(6) . .
C52 C53 C54 121.2(6) . .
C55 C54 C53 120.0(6) . .
O16 C55 C54 126.7(6) . .
O16 C55 C50 114.9(5) . .
C54 C55 C50 118.4(6) . .
C50 O9 C56 115.7(5) . .
O9 C56 C57 107.3(6) . .
O10 C57 C56 112.3(7) . .
C57 O10 C58 110.7(6) . .
O10 C58 C59 110.7(7) . .
O11 C59 C58 114.1(8) . .
C59 O11 C60 113.7(7) . .
C61 C60 O11 110.5(9) . .
C60 C61 O12 105.7(11) . .
C64 O12 C61 121.9(7) . .
O12 C64 C65 125.0(7) . .
O12 C64 C69 114.5(6) . .
C65 C64 C69 120.5(7) . .
C64 C65 C66 119.2(7) . .
C67 C66 C65 120.8(7) . .
C66 C67 C68 120.4(7) . .
C69 C68 C67 119.1(7) . .
C68 C69 O13 125.3(7) . .
C68 C69 C64 119.9(6) . .
O13 C69 C64 114.8(6) . .
C69 O13 C70 115.7(6) . .
O13 C70 C71 109.1(7) . .
O14 C71 C70 110.6(7) . .
C71 O14 C72 112.1(5) . .
O14 C72 C73 111.6(6) . .
O15 C73 C72 110.6(7) . .
C74 O15 C73 109.9(5) . .
O15 C74 C75 109.9(6) . .
O16 C75 C74 114.1(6) . .
C55 O16 C75 120.4(5) . .
F19 P4 F19 90.22(16) 3 .
F19 P4 F19 89.78(16) 3 10_556
F19 P4 F19 180.0(4) . 10_556
F19 P4 F19 90.22(16) 3 2
F19 P4 F19 90.22(16) . 2
F19 P4 F19 89.78(16) 10_556 2
F19 P4 F19 89.78(16) 3 11_556
F19 P4 F19 89.78(16) . 11_556
F19 P4 F19 90.22(16) 10_556 11_556
F19 P4 F19 180.0(2) 2 11_556
F19 P4 F19 180.0(3) 3 12_556
F19 P4 F19 89.78(16) . 12_556
F19 P4 F19 90.22(16) 10_556 12_556
F19 P4 F19 89.78(16) 2 12_556
F19 P4 F19 90.22(16) 11_556 12_556
F6 P1 F4 92.2(5) . .
F6 P1 F5 175.4(4) . .
F4 P1 F5 90.3(4) . .
F6 P1 F1 92.8(5) . .
F4 P1 F1 88.6(3) . .
F5 P1 F1 91.2(4) . .
F6 P1 F3 87.8(5) . .
F4 P1 F3 178.8(3) . .
F5 P1 F3 89.7(4) . .
F1 P1 F3 92.6(3) . .
F6 P1 F2 88.3(5) . .
F4 P1 F2 91.2(3) . .
F5 P1 F2 87.8(4) . .
F1 P1 F2 178.9(4) . .
F3 P1 F2 87.6(3) . .
F11 P2 F8 90.9(3) . .
F11 P2 F9 90.5(4) . .
F8 P2 F9 91.1(4) . .
F11 P2 F10 88.8(3) . .
F8 P2 F10 87.8(4) . .
F9 P2 F10 178.7(4) . .
F11 P2 F7 88.7(3) . .
F8 P2 F7 177.9(4) . .
F9 P2 F7 90.9(4) . .
F10 P2 F7 90.2(4) . .
F11 P2 F12 176.8(3) . .
F8 P2 F12 91.0(3) . .
F9 P2 F12 92.0(4) . .
F10 P2 F12 88.7(3) . .
F7 P2 F12 89.3(4) . .
F16 P3 F15 88.5(6) . .
F16 P3 F14 92.4(3) . .
F15 P3 F14 92.1(4) . .
F16 P3 F17 175.7(5) . .
F15 P3 F17 88.3(5) . .
F14 P3 F17 90.6(3) . .
F16 P3 F18 98.8(7) . .
F15 P3 F18 171.8(7) . .
F14 P3 F18 91.4(3) . .
F17 P3 F18 84.2(7) . .
F16 P3 F13 88.8(3) . .
F15 P3 F13 93.1(4) . .
F14 P3 F13 174.7(4) . .
F17 P3 F13 88.5(4) . .
F18 P3 F13 83.4(4) . .
O8 C24 C25 116.8(6) . .
O8 C24 C29 124.1(9) . .
C25 C24 C29 119.0(9) . .
C24 C25 O1 118.1(6) . .
C24 C25 C26 120.0(7) . .
O1 C25 C26 121.9(6) . .
C25 C26 C27 117.0(10) . .
C28 C27 C26 124.2(13) . .
C27 C28 C29 118.3(11) . .
C28 C29 C24 121.5(11) . .
C25 O1 C30 114.4(5) . .
O1 C30 C31 110.4(6) . .
O2 C31 C30 109.8(6) . .
C32 O2 C31 112.5(5) . .
O2 C32 C33 111.0(6) . .
O3 C33 C32 111.1(5) . .
C34 O3 C33 109.7(4) . .
O3 C34 C35 109.4(5) . .
O4 C35 C34 112.8(5) . .
C36 O4 C35 121.0(4) . .
O4 C36 C41 125.1(5) . .
O4 C36 C37 114.7(5) . .
C41 C36 C37 120.2(6) . .
O5 C37 C38 124.5(6) . .
O5 C37 C36 116.2(5) . .
C38 C37 C36 119.3(6) . .
C37 C38 C39 119.6(6) . .
C40 C39 C38 120.1(6) . .
C39 C40 C41 120.9(6) . .
C40 C41 C36 119.8(6) . .
C37 O5 C42 118.0(5) . .
O5 C42 C43 109.1(5) . .
O6 C43 C42 111.7(5) . .
C43 O6 C45 113.1(5) . .
O7 C44 C45 130.5(9) . .
C44 C45 O6 112.9(6) . .
C44 O7 C46 125.5(7) . .
C47B C46 O7 123.3(11) . .
C47B C46 C47A 48.5(10) . .
O7 C46 C47A 120.8(8) . .
C46 C47A O8 107.0(8) . .
C46 C47B O8 119.7(14) . .
C24 O8 C47A 104.7(7) . .
C24 O8 C47B 139.5(8) . .
C47A O8 C47B 42.3(8) . .
F24 P5 F23 99.4(9) . .
F24 P5 F22 110(2) . .
F23 P5 F22 93.5(10) . .
F24 P5 F20 88.1(8) . .
F23 P5 F20 172.5(10) . .
F22 P5 F20 84.6(11) . .
F24 P5 F25 90.1(7) . .
F23 P5 F25 88.5(8) . .
F22 P5 F25 159(2) . .
F20 P5 F25 90.6(9) . .
F24 P5 F21 170.6(10) . .
F23 P5 F21 76.5(11) . .
F22 P5 F21 62(2) . .
F20 P5 F21 96.3(10) . .
F25 P5 F21 98.2(10) . .
F22 F21 P5 55.5(11) . .
P5 F22 F21 62.4(13) . .
F30 P6 F27 105.1(11) . .
F30 P6 F28 116.8(14) . .
F27 P6 F28 87.4(11) . .
F30 P6 F29 63.6(12) . .
F27 P6 F29 96.7(8) . .
F28 P6 F29 175.6(10) . .
F30 P6 F31 70.5(12) . .
F27 P6 F31 175.5(14) . .
F28 P6 F31 95.1(10) . .
F29 P6 F31 80.8(9) . .
F30 P6 F26 160.3(14) . .
F27 P6 F26 81.8(11) . .
F28 P6 F26 81.6(13) . .
F29 P6 F26 97.6(11) . .
F31 P6 F26 102.2(11) . .
P6 F29 F30 55.4(11) . .
P6 F26 N8 122.3(18) . .
P6 F30 F29 61.1(12) . .

loop_
_geom_bond_atom_site_label_1
_geom_bond_atom_site_label_2
_geom_bond_distance
_geom_bond_site_symmetry_2
N7 C77 1.150(9) .
C77 C76 1.468(11) .
N8 F26 1.70(6) .
Pd1 N6 2.000(5) .
Pd1 N5 2.014(5) .
Pd1 N4 2.027(4) .
Pd1 N1 2.029(4) .
N1 C1 1.329(7) .
N1 C5 1.333(7) .
N2 C6 1.350(7) .
N2 C10 1.351(6) .
N2 C11 1.474(6) .
N3 C21 1.235(9) 10_655
N3 C17 1.309(8) 10_655
N3 C11 1.486(7) .
N4 C16 1.332(7) .
N4 C12 1.351(7) .
N5 C49 1.381(9) .
N6 C48 1.437(8) .
C1 C2 1.389(8) .
C2 C3 1.376(8) .
C3 C4 1.400(8) .
C3 C8 1.485(7) .
C4 C5 1.391(8) .
C6 C7 1.367(8) .
C7 C8 1.413(7) .
C8 C9 1.381(8) .
C9 C10 1.370(7) .
C12 C13 1.375(8) .
C13 C14 1.369(8) .
C14 C15 1.394(8) .
C14 C19 1.478(8) .
C15 C16 1.350(8) .
C17 N3 1.309(8) 10_655
C17 C20 1.357(9) .
C18 C19 1.310(9) .
C18 C21 1.396(12) .
C19 C20 1.361(8) .
C21 N3 1.235(9) 10_655
C48 C49 1.417(11) .
C50 C51 1.365(8) .
C50 O9 1.382(7) .
C50 C55 1.417(8) .
C51 C52 1.406(9) .
C52 C53 1.336(9) .
C53 C54 1.400(9) .
C54 C55 1.385(8) .
C55 O16 1.358(7) .
O9 C56 1.459(8) .
C56 C57 1.517(11) .
C57 O10 1.411(10) .
O10 C58 1.419(9) .
C58 C59 1.492(12) .
C59 O11 1.475(12) .
O11 C60 1.579(13) .
C60 C61 1.326(15) .
C61 O12 1.405(12) .
O12 C64 1.359(8) .
C64 C65 1.367(9) .
C64 C69 1.411(10) .
C65 C66 1.391(11) .
C66 C67 1.352(11) .
C67 C68 1.418(10) .
C68 C69 1.358(10) .
C69 O13 1.373(7) .
O13 C70 1.442(9) .
C70 C71 1.482(10) .
C71 O14 1.426(9) .
O14 C72 1.436(8) .
C72 C73 1.498(10) .
C73 O15 1.449(8) .
O15 C74 1.437(8) .
C74 C75 1.472(10) .
C75 O16 1.443(8) .
F19 P4 1.602(3) .
P4 F19 1.602(3) 3
P4 F19 1.602(3) 10_556
P4 F19 1.602(3) 2
P4 F19 1.602(3) 11_556
P4 F19 1.602(3) 12_556
F1 P1 1.554(5) .
F2 P1 1.589(5) .
F3 P1 1.580(5) .
F4 P1 1.550(5) .
F5 P1 1.553(6) .
F6 P1 1.512(6) .
F7 P2 1.601(6) .
F8 P2 1.584(5) .
F9 P2 1.586(7) .
F10 P2 1.593(6) .
F11 P2 1.582(5) .
F12 P2 1.638(6) .
F13 P3 1.663(6) .
F14 P3 1.576(5) .
F15 P3 1.529(8) .
F16 P3 1.517(6) .
F17 P3 1.591(8) .
F18 P3 1.621(8) .
C24 O8 1.364(9) .
C24 C25 1.374(10) .
C24 C29 1.392(13) .
C25 O1 1.385(7) .
C25 C26 1.387(10) .
C26 C27 1.433(13) .
C27 C28 1.28(2) .
C28 C29 1.39(2) .
O1 C30 1.435(8) .
C30 C31 1.490(10) .
C31 O2 1.433(7) .
O2 C32 1.410(7) .
C32 C33 1.472(9) .
C33 O3 1.417(7) .
O3 C34 1.415(7) .
C34 C35 1.483(8) .
C35 O4 1.461(6) .
O4 C36 1.361(7) .
C36 C41 1.388(8) .
C36 C37 1.401(8) .
C37 O5 1.370(7) .
C37 C38 1.381(8) .
C38 C39 1.406(10) .
C39 C40 1.364(10) .
C40 C41 1.369(9) .
O5 C42 1.448(7) .
C42 C43 1.477(9) .
C43 O6 1.415(8) .
O6 C45 1.439(8) .
C44 O7 1.244(12) .
C44 C45 1.371(12) .
O7 C46 1.378(9) .
C46 C47B 1.17(2) .
C46 C47A 1.445(11) .
C47A O8 1.495(10) .
C47B O8 1.554(18) .
P5 F24 1.523(12) .
P5 F23 1.527(14) .
P5 F22 1.572(14) .
P5 F20 1.654(17) .
P5 F25 1.687(13) .
P5 F21 1.691(15) .
F21 F22 1.69(5) .
P6 F30 1.49(2) .
P6 F27 1.517(17) .
P6 F28 1.529(15) .
P6 F29 1.586(19) .
P6 F31 1.664(19) .
P6 F26 1.692(16) .
F29 F30 1.62(3) .

loop_
_geom_torsion_atom_site_label_1
_geom_torsion_atom_site_label_2
_geom_torsion_atom_site_label_3
_geom_torsion_atom_site_label_4
_geom_torsion
_geom_torsion_site_symmetry_1
_geom_torsion_site_symmetry_4
N6 Pd1 N1 C1 92(9) . .
N5 Pd1 N1 C1 85.9(5) . .
N4 Pd1 N1 C1 -94.2(4) . .
N6 Pd1 N1 C5 -94(9) . .
N5 Pd1 N1 C5 -100.1(5) . .
N4 Pd1 N1 C5 79.8(5) . .
N6 Pd1 N4 C16 -100.7(5) . .
N5 Pd1 N4 C16 -101(4) . .
N1 Pd1 N4 C16 79.5(5) . .
N6 Pd1 N4 C12 82.8(4) . .
N5 Pd1 N4 C12 83(4) . .
N1 Pd1 N4 C12 -97.0(4) . .
N6 Pd1 N5 C49 -1.7(7) . .
N4 Pd1 N5 C49 -1(5) . .
N1 Pd1 N5 C49 178.2(6) . .
N5 Pd1 N6 C48 -4.1(5) . .
N4 Pd1 N6 C48 176.0(5) . .
N1 Pd1 N6 C48 -10(9) . .
C5 N1 C1 C2 0.9(8) . .
Pd1 N1 C1 C2 175.0(4) . .
N1 C1 C2 C3 0.3(9) . .
C1 C2 C3 C4 -1.3(8) . .
C1 C2 C3 C8 179.9(5) . .
C2 C3 C4 C5 1.1(9) . .
C8 C3 C4 C5 180.0(5) . .
C1 N1 C5 C4 -1.1(9) . .
Pd1 N1 C5 C4 -175.4(5) . .
C3 C4 C5 N1 0.1(10) . .
C10 N2 C6 C7 3.3(8) . .
C11 N2 C6 C7 -177.5(5) . .
N2 C6 C7 C8 -1.9(8) . .
C6 C7 C8 C9 -1.4(8) . .
C6 C7 C8 C3 179.1(5) . .
C2 C3 C8 C9 -168.6(5) . .
C4 C3 C8 C9 12.6(8) . .
C2 C3 C8 C7 10.9(8) . .
C4 C3 C8 C7 -167.9(5) . .
C7 C8 C9 C10 3.3(8) . .
C3 C8 C9 C10 -177.1(5) . .
C6 N2 C10 C9 -1.3(8) . .
C11 N2 C10 C9 179.5(5) . .
C8 C9 C10 N2 -2.1(8) . .
C6 N2 C11 N3 85.0(6) . .
C10 N2 C11 N3 -95.7(5) . .
C21 N3 C11 N2 70.6(13) 10_655 .
C17 N3 C11 N2 -115.4(6) 10_655 .
C16 N4 C12 C13 -1.6(8) . .
Pd1 N4 C12 C13 175.0(4) . .
N4 C12 C13 C14 -0.4(9) . .
C12 C13 C14 C15 1.9(8) . .
C12 C13 C14 C19 -176.0(5) . .
C13 C14 C15 C16 -1.4(9) . .
C19 C14 C15 C16 176.6(6) . .
C12 N4 C16 C15 2.2(9) . .
Pd1 N4 C16 C15 -174.4(5) . .
C14 C15 C16 N4 -0.7(10) . .
C21 C18 C19 C20 3(2) . .
C21 C18 C19 C14 -176.3(14) . .
C13 C14 C19 C18 161.5(12) . .
C15 C14 C19 C18 -16.3(13) . .
C13 C14 C19 C20 -18.1(9) . .
C15 C14 C19 C20 164.1(7) . .
N3 C17 C20 C19 -0.9(12) 10_655 .
C18 C19 C20 C17 -3.0(14) . .
C14 C19 C20 C17 176.6(7) . .
C19 C18 C21 N3 0(3) . 10_655
Pd1 N6 C48 C49 9.0(10) . .
Pd1 N5 C49 C48 7.4(12) . .
N6 C48 C49 N5 -10.9(13) . .
O9 C50 C51 C52 -177.9(5) . .
C55 C50 C51 C52 -0.9(9) . .
C50 C51 C52 C53 -0.2(9) . .
C51 C52 C53 C54 0.0(9) . .
C52 C53 C54 C55 1.4(9) . .
C53 C54 C55 O16 178.4(6) . .
C53 C54 C55 C50 -2.5(9) . .
C51 C50 C55 O16 -178.5(5) . .
O9 C50 C55 O16 -1.2(7) . .
C51 C50 C55 C54 2.3(9) . .
O9 C50 C55 C54 179.6(5) . .
C51 C50 O9 C56 -11.4(9) . .
C55 C50 O9 C56 171.5(6) . .
C50 O9 C56 C57 -176.4(6) . .
O9 C56 C57 O10 -75.4(8) . .
C56 C57 O10 C58 -162.2(7) . .
C57 O10 C58 C59 168.8(8) . .
O10 C58 C59 O11 87.0(11) . .
C58 C59 O11 C60 159.7(8) . .
C59 O11 C60 C61 -169.7(10) . .
O11 C60 C61 O12 -73.2(12) . .
C60 C61 O12 C64 -92.7(11) . .
C61 O12 C64 C65 13.6(12) . .
C61 O12 C64 C69 -165.5(9) . .
O12 C64 C65 C66 179.4(6) . .
C69 C64 C65 C66 -1.6(10) . .
C64 C65 C66 C67 1.1(10) . .
C65 C66 C67 C68 0.8(10) . .
C66 C67 C68 C69 -2.0(10) . .
C67 C68 C69 O13 -178.8(6) . .
C67 C68 C69 C64 1.5(9) . .
O12 C64 C69 C68 179.4(6) . .
C65 C64 C69 C68 0.3(9) . .
O12 C64 C69 O13 -0.3(8) . .
C65 C64 C69 O13 -179.5(6) . .
C68 C69 O13 C70 -7.2(9) . .
C64 C69 O13 C70 172.5(6) . .
C69 O13 C70 C71 -177.2(6) . .
O13 C70 C71 O14 -75.4(10) . .
C70 C71 O14 C72 -159.9(8) . .
C71 O14 C72 C73 166.7(8) . .
O14 C72 C73 O15 84.2(9) . .
C72 C73 O15 C74 148.9(6) . .
C73 O15 C74 C75 -164.7(6) . .
O15 C74 C75 O16 -65.5(8) . .
C54 C55 O16 C75 -1.5(9) . .
C50 C55 O16 C75 179.4(5) . .
C74 C75 O16 C55 -83.3(7) . .
O8 C24 C25 O1 -0.9(9) . .
C29 C24 C25 O1 179.2(6) . .
O8 C24 C25 C26 -179.6(6) . .
C29 C24 C25 C26 0.6(10) . .
C24 C25 C26 C27 -0.7(10) . .
O1 C25 C26 C27 -179.3(6) . .
C25 C26 C27 C28 0.6(15) . .
C26 C27 C28 C29 -0.3(19) . .
C27 C28 C29 C24 0.1(18) . .
O8 C24 C29 C28 179.9(9) . .
C25 C24 C29 C28 -0.3(13) . .
C24 C25 O1 C30 169.8(6) . .
C26 C25 O1 C30 -11.5(8) . .
C25 O1 C30 C31 -172.7(5) . .
O1 C30 C31 O2 -80.4(7) . .
C30 C31 O2 C32 -161.8(6) . .
C31 O2 C32 C33 174.6(6) . .
O2 C32 C33 O3 61.6(8) . .
C32 C33 O3 C34 165.5(6) . .
C33 O3 C34 C35 -172.2(5) . .
O3 C34 C35 O4 -61.5(6) . .
C34 C35 O4 C36 -82.7(6) . .
C35 O4 C36 C41 6.8(8) . .
C35 O4 C36 C37 -170.1(5) . .
O4 C36 C37 O5 1.2(7) . .
C41 C36 C37 O5 -175.8(5) . .
O4 C36 C37 C38 -179.7(5) . .
C41 C36 C37 C38 3.3(9) . .
O5 C37 C38 C39 177.3(6) . .
C36 C37 C38 C39 -1.7(9) . .
C37 C38 C39 C40 -0.8(10) . .
C38 C39 C40 C41 1.8(11) . .
C39 C40 C41 C36 -0.2(10) . .
O4 C36 C41 C40 -179.0(6) . .
C37 C36 C41 C40 -2.3(9) . .
C38 C37 O5 C42 -13.8(8) . .
C36 C37 O5 C42 165.3(5) . .
C37 O5 C42 C43 -154.4(5) . .
O5 C42 C43 O6 -69.1(7) . .
C42 C43 O6 C45 -167.2(5) . .
O7 C44 C45 O6 12(3) . .
C43 O6 C45 C44 168.3(13) . .
C45 C44 O7 C46 -175.9(17) . .
C44 O7 C46 C47B -152.7(19) . .
C44 O7 C46 C47A 149.4(16) . .
C47B C46 C47A O8 -49.7(12) . .
O7 C46 C47A O8 59.4(14) . .
O7 C46 C47B O8 -50(2) . .
C47A C46 C47B O8 53.9(13) . .
C25 C24 O8 C47A 179.5(7) . .
C29 C24 O8 C47A -0.7(10) . .
C25 C24 O8 C47B -150.8(14) . .
C29 C24 O8 C47B 29.0(17) . .
C46 C47A O8 C24 -168.9(8) . .
C46 C47A O8 C47B 39.6(10) . .
C46 C47B O8 C24 -105.6(15) . .
C46 C47B O8 C47A -60.2(17) . .
F24 P5 F21 F22 37(6) . .
F23 P5 F21 F22 101.5(16) . .
F20 P5 F21 F22 -80.5(16) . .
F25 P5 F21 F22 -172.0(15) . .
F24 P5 F22 F21 -174.0(11) . .
F23 P5 F22 F21 -72.7(14) . .
F20 P5 F22 F21 100.0(14) . .
F25 P5 F22 F21 22(3) . .
F27 P6 F29 F30 103.5(12) . .
F28 P6 F29 F30 -95(19) . .
F31 P6 F29 F30 -72.7(12) . .
F26 P6 F29 F30 -173.9(12) . .
F30 P6 F26 N8 169(3) . .
F27 P6 F26 N8 -78.9(19) . .
F28 P6 F26 N8 9.7(19) . .
F29 P6 F26 N8 -174.6(18) . .
F31 P6 F26 N8 103.2(19) . .
F27 P6 F30 F29 -90.1(10) . .
F28 P6 F30 F29 175.1(11) . .
F31 P6 F30 F29 89.2(10) . .
F26 P6 F30 F29 18(3) . .
